data_4023654
loop_
_publ_author_name
'Jian-Min Zhao'
'Qian-Shou Zong'
'Tao Han'
'Jun-Feng Xiang'
'Chuan-Feng Chen'

_publ_section_title
;
 Guest-Dependent Complexation of Triptycene-Based Macrotricyclic
 Host with Paraquat Derivatives and Secondary Ammonium Salts:
 A Chemically Controlled Complexation Process
;
_journal_name_full 'Journal of Organic Chemistry'
_journal_page_first 6800
_journal_page_last 6806
_journal_paper_doi 10.1021/jo801170t
_journal_volume 73
_journal_year 2008
_chemical_formula_sum 'C54 H65 F12 N5 O10 P2'
_chemical_formula_weight 1234.05
_chemical_name_systematic
; 
 ? 
;
_space_group_IT_number 2
_symmetry_cell_setting triclinic
_symmetry_space_group_name_Hall '-P 1'
_symmetry_space_group_name_H-M 'P -1'
_atom_sites_solution_hydrogens geom
_atom_sites_solution_primary direct
_atom_sites_solution_secondary difmap
_audit_creation_method SHELXL-97
_cell_angle_alpha 84.07(4)
_cell_angle_beta 88.28(4)
_cell_angle_gamma 64.43(3)
_cell_formula_units_Z 2
_cell_length_a 14.62(3)
_cell_length_b 15.32(3)
_cell_length_c 16.28(3)
_cell_measurement_reflns_used 3251
_cell_measurement_temperature 294(2)
_cell_measurement_theta_max 21.81
_cell_measurement_theta_min 2.69
_cell_volume 3272(12)
_computing_cell_refinement 'Bruker SMART'
_computing_data_collection 'Bruker SMART'
_computing_data_reduction 'Bruker SAINT'
_computing_molecular_graphics 'Bruker SHELXTL'
_computing_publication_material 'Bruker SHELXTL'
_computing_structure_refinement 'SHELXL-97 (Sheldrick, 1997)'
_computing_structure_solution 'SHELXS-97 (Sheldrick, 1990)'
_diffrn_ambient_temperature 294(2)
_diffrn_measured_fraction_theta_full 0.984
_diffrn_measured_fraction_theta_max 0.984
_diffrn_measurement_device_type 'CCD area detector'
_diffrn_measurement_method 'phi and omega scans'
_diffrn_radiation_monochromator graphite
_diffrn_radiation_source 'fine-focus sealed tube'
_diffrn_radiation_type MoK\a
_diffrn_radiation_wavelength 0.71073
_diffrn_reflns_av_R_equivalents 0.0336
_diffrn_reflns_av_sigmaI/netI 0.0844
_diffrn_reflns_limit_h_max 17
_diffrn_reflns_limit_h_min -16
_diffrn_reflns_limit_k_max 18
_diffrn_reflns_limit_k_min -17
_diffrn_reflns_limit_l_max 19
_diffrn_reflns_limit_l_min -14
_diffrn_reflns_number 16108
_diffrn_reflns_theta_full 25.00
_diffrn_reflns_theta_max 25.00
_diffrn_reflns_theta_min 1.48
_diffrn_standards_decay_% 0
_diffrn_standards_interval_count 0
_diffrn_standards_interval_time 0
_diffrn_standards_number 0
_exptl_absorpt_coefficient_mu 0.154
_exptl_absorpt_correction_T_max 1.000000
_exptl_absorpt_correction_T_min 0.814128
_exptl_absorpt_correction_type multi-scan
_exptl_absorpt_process_details sadabs
_exptl_crystal_density_diffrn 1.253
_exptl_crystal_density_method 'not measured'
_exptl_crystal_F_000 1284
_exptl_crystal_size_max 0.32
_exptl_crystal_size_mid 0.20
_exptl_crystal_size_min 0.16
_refine_diff_density_max 0.584
_refine_diff_density_min -0.431
_refine_diff_density_rms 0.066
_refine_ls_extinction_coef 0.0008(14)
_refine_ls_extinction_expression Fc^*^=kFc[1+0.001xFc^2^\l^3^/sin(2\q)]^-1/4^
_refine_ls_extinction_method SHELXL
_refine_ls_goodness_of_fit_ref 1.125
_refine_ls_hydrogen_treatment constr
_refine_ls_matrix_type full
_refine_ls_number_parameters 882
_refine_ls_number_reflns 11333
_refine_ls_number_restraints 470
_refine_ls_restrained_S_all 1.181
_refine_ls_R_factor_all 0.2039
_refine_ls_R_factor_gt 0.1047
_refine_ls_shift/su_max 0.000
_refine_ls_shift/su_mean 0.000
_refine_ls_structure_factor_coef Fsqd
_refine_ls_weighting_details 'calc w=1/[\s^2^(Fo^2^)+(0.2000P)^2^+0.0000P] where P=(Fo^2^+2Fc^2^)/3'
_refine_ls_weighting_scheme calc
_refine_ls_wR_factor_gt 0.3039
_refine_ls_wR_factor_ref 0.3844
_reflns_number_gt 4726
_reflns_number_total 11333
_reflns_threshold_expression >2sigma(I)
_cod_data_source_file jo801170t_si_002.cif
_cod_data_source_block 51022d
_cod_depositor_comments
;
The following automatic conversions were performed:
'_symmetry_cell_setting' value 'Triclinic' changed to 'triclinic'
according to '/home/saulius/struct/CIF-dictionaries/cif_core.dic'
dictionary named 'cif_core.dic' version 2.4.1 from 2010-06-29.

Automatic conversion script
Id: cif_fix_enum 1527 2010-12-29 10:47:43Z saulius 
;
_cod_database_code 4023654

loop_
_symmetry_equiv_pos_as_xyz
'x, y, z'
'-x, -y, -z'

loop_
_atom_site_label
_atom_site_type_symbol
_atom_site_fract_x
_atom_site_fract_y
_atom_site_fract_z
_atom_site_U_iso_or_equiv
_atom_site_adp_type
_atom_site_occupancy
_atom_site_symmetry_multiplicity
_atom_site_calc_flag
_atom_site_refinement_flags
_atom_site_disorder_assembly
_atom_site_disorder_group
O1 O 0.5335(3) 0.4620(3) 0.8177(3) 0.0749(13) Uani 1 1 d . . .
O2 O 0.7293(4) 0.3039(5) 0.8851(3) 0.126(2) Uani 1 1 d . . .
O3 O 0.9086(4) 0.1861(4) 0.7883(3) 0.1042(19) Uani 1 1 d . . .
O4 O 0.8996(4) 0.1898(4) 0.6114(3) 0.109(2) Uani 1 1 d . . .
O5 O 0.4453(3) 0.3487(3) 0.7640(3) 0.0805(14) Uani 1 1 d . . .
O6 O 0.5626(3) 0.1425(3) 0.7515(2) 0.0639(11) Uani 1 1 d . . .
O7 O 0.7133(3) -0.0275(3) 0.6705(3) 0.0733(13) Uani 1 1 d . . .
O8 O 0.8271(4) 0.0652(4) 0.5595(3) 0.1000(17) Uani 1 1 d . . .
C1 C 0.2009(4) 0.7700(4) 0.7459(3) 0.0520(14) Uani 1 1 d . . .
C2 C 0.2713(4) 0.6570(4) 0.7545(3) 0.0476(14) Uani 1 1 d . . .
C3 C 0.3739(4) 0.6094(4) 0.7856(3) 0.0554(15) Uani 1 1 d . . .
H3 H 0.4039 0.6464 0.8043 0.067 Uiso 1 1 calc R . .
C4 C 0.4300(4) 0.5077(4) 0.7883(4) 0.0575(16) Uani 1 1 d . . .
C5 C 0.3821(5) 0.4501(4) 0.7592(4) 0.0586(16) Uani 1 1 d . . .
C6 C 0.2783(4) 0.4965(4) 0.7277(4) 0.0573(15) Uani 1 1 d . . .
H6 H 0.2484 0.4594 0.7089 0.069 Uiso 1 1 calc R . .
C7 C 0.2228(4) 0.5992(4) 0.7259(3) 0.0502(14) Uani 1 1 d . . .
C8 C 0.1078(4) 0.6624(4) 0.6915(4) 0.0552(15) Uani 1 1 d . . .
C9 C 0.1192(4) 0.7376(4) 0.6208(3) 0.0547(15) Uani 1 1 d . . .
C10 C 0.0916(5) 0.7487(5) 0.5351(4) 0.0684(18) Uani 1 1 d . . .
H10 H 0.0595 0.7129 0.5176 0.082 Uiso 1 1 calc R . .
C11 C 0.1119(5) 0.8125(5) 0.4769(4) 0.0728(19) Uani 1 1 d . . .
C12 C 0.1564(5) 0.8728(5) 0.5038(4) 0.074(2) Uani 1 1 d . . .
C13 C 0.1838(5) 0.8655(4) 0.5916(4) 0.0647(17) Uani 1 1 d . . .
H13 H 0.2112 0.9050 0.6095 0.078 Uiso 1 1 calc R . .
C14 C 0.1671(4) 0.7955(4) 0.6491(3) 0.0556(15) Uani 1 1 d . . .
C15 C 0.0963(3) 0.7800(3) 0.7949(2) 0.0574(16) Uani 1 1 d G . .
C16 C 0.0550(4) 0.8366(3) 0.8599(3) 0.0710(19) Uani 1 1 d G . .
H16 H 0.0857 0.8732 0.8781 0.085 Uiso 1 1 calc R . .
C17 C -0.0322(4) 0.8383(3) 0.8976(2) 0.094(3) Uani 1 1 d G . .
H17 H -0.0599 0.8762 0.9410 0.113 Uiso 1 1 calc R . .
C18 C -0.0782(3) 0.7836(4) 0.8704(3) 0.092(2) Uani 1 1 d G . .
H18 H -0.1365 0.7848 0.8956 0.111 Uiso 1 1 calc R . .
C19 C -0.0369(3) 0.7271(3) 0.8054(3) 0.080(2) Uani 1 1 d G . .
H19 H -0.0676 0.6904 0.7872 0.096 Uiso 1 1 calc R . .
C20 C 0.0504(3) 0.7253(3) 0.7677(2) 0.0625(17) Uani 1 1 d G . .
C21 C 0.2536(5) 0.8318(5) 0.7760(4) 0.0709(18) Uani 1 1 d . . .
H21A H 0.2769 0.8092 0.8321 0.106 Uiso 1 1 calc R . .
H21B H 0.2059 0.8990 0.7727 0.106 Uiso 1 1 calc R . .
H21C H 0.3103 0.8247 0.7414 0.106 Uiso 1 1 calc R . .
C22 C 0.0556(5) 0.5992(5) 0.6618(5) 0.078(2) Uani 1 1 d . . .
H22A H -0.0130 0.6410 0.6446 0.117 Uiso 1 1 calc R . .
H22B H 0.0558 0.5531 0.7066 0.117 Uiso 1 1 calc R . .
H22C H 0.0924 0.5652 0.6164 0.117 Uiso 1 1 calc R . .
C23 C 0.5513(6) 0.4159(7) 0.9019(5) 0.114(3) Uani 1 1 d . . .
H23A H 0.5093 0.4637 0.9380 0.137 Uiso 1 1 calc R . .
H23B H 0.5287 0.3647 0.9058 0.137 Uiso 1 1 calc R . .
C24 C 0.6549(6) 0.3742(7) 0.9327(5) 0.121(4) Uani 1 1 d . . .
H24A H 0.6743 0.4268 0.9365 0.145 Uiso 1 1 calc R . .
H24B H 0.6568 0.3437 0.9883 0.145 Uiso 1 1 calc R . .
C25 C 0.8225(8) 0.2419(8) 0.9177(5) 0.146(5) Uani 1 1 d . . .
H25A H 0.8116 0.2132 0.9709 0.175 Uiso 1 1 calc R . .
H25B H 0.8573 0.2811 0.9284 0.175 Uiso 1 1 calc R . .
C26 C 0.8904(7) 0.1644(7) 0.8738(5) 0.123(4) Uani 1 1 d . . .
H26A H 0.8650 0.1152 0.8766 0.147 Uiso 1 1 calc R . .
H26B H 0.9552 0.1355 0.9030 0.147 Uiso 1 1 calc R . .
C27 C 0.9768(6) 0.1161(8) 0.7455(5) 0.137(4) Uani 1 1 d . . .
H27A H 0.9659 0.0583 0.7593 0.164 Uiso 1 1 calc R . .
H27B H 1.0432 0.1018 0.7677 0.164 Uiso 1 1 calc R . .
C28 C 0.9839(6) 0.1273(7) 0.6562(4) 0.100(3) Uani 1 1 d . . .
H28A H 1.0371 0.1481 0.6432 0.120 Uiso 1 1 calc R . .
H28B H 1.0059 0.0636 0.6370 0.120 Uiso 1 1 calc R . .
C29 C 0.3970(5) 0.2810(4) 0.7649(5) 0.0727(19) Uani 1 1 d . . .
H29A H 0.3794 0.2762 0.7091 0.087 Uiso 1 1 calc R . .
H29B H 0.3357 0.3042 0.7971 0.087 Uiso 1 1 calc R . .
C30 C 0.4735(5) 0.1819(4) 0.8035(4) 0.075(2) Uani 1 1 d . . .
H30A H 0.4941 0.1884 0.8578 0.090 Uiso 1 1 calc R . .
H30B H 0.4420 0.1374 0.8102 0.090 Uiso 1 1 calc R . .
C31 C 0.6474(5) 0.0569(5) 0.7934(4) 0.0692(18) Uani 1 1 d . . .
H31A H 0.6258 0.0061 0.8095 0.083 Uiso 1 1 calc R . .
H31B H 0.6676 0.0747 0.8429 0.083 Uiso 1 1 calc R . .
C32 C 0.7370(5) 0.0197(5) 0.7354(4) 0.0741(19) Uani 1 1 d . . .
H32A H 0.7502 0.0734 0.7107 0.089 Uiso 1 1 calc R . .
H32B H 0.7972 -0.0265 0.7660 0.089 Uiso 1 1 calc R . .
C33 C 0.8019(5) -0.0808(5) 0.6181(4) 0.081(2) Uani 1 1 d . . .
H33A H 0.7982 -0.1388 0.6030 0.097 Uiso 1 1 calc R . .
H33B H 0.8641 -0.1010 0.6498 0.097 Uiso 1 1 calc R . .
C34 C 0.8050(6) -0.0146(6) 0.5354(5) 0.098(3) Uani 1 1 d . . .
H34A H 0.8572 -0.0536 0.4991 0.118 Uiso 1 1 calc R . .
H34B H 0.7403 0.0121 0.5063 0.118 Uiso 1 1 calc R . .
C35 C 0.5120(6) 0.7243(6) 0.6219(4) 0.084(2) Uani 1 1 d . . .
H35A H 0.5338 0.7039 0.6766 0.101 Uiso 1 1 calc R . .
C36 C 0.4666(5) 0.6744(5) 0.5810(4) 0.076(2) Uani 1 1 d . A .
H36A H 0.4591 0.6226 0.6105 0.092 Uiso 1 1 calc R . .
C37 C 0.4310(4) 0.7011(4) 0.4938(3) 0.0657(18) Uani 1 1 d D . .
C38 C 0.4472(5) 0.7851(5) 0.4548(4) 0.0734(19) Uani 1 1 d . A .
H38A H 0.4270 0.8076 0.4000 0.088 Uiso 1 1 calc R . .
C39 C 0.4925(5) 0.8319(5) 0.4985(5) 0.084(2) Uani 1 1 d . . .
H39A H 0.5017 0.8839 0.4713 0.101 Uiso 1 1 calc R A .
C45 C 0.5687(6) 0.8582(6) 0.6287(5) 0.094(2) Uani 1 1 d . . .
H45A H 0.6044 0.8855 0.5909 0.113 Uiso 1 1 calc R A .
H45B H 0.6165 0.8139 0.6707 0.113 Uiso 1 1 calc R . .
C46 C 0.4807(6) 0.9413(6) 0.6698(5) 0.098(2) Uani 1 1 d . A .
H46A H 0.4455 0.9143 0.7084 0.118 Uiso 1 1 calc R . .
H46B H 0.5074 0.9771 0.6997 0.118 Uiso 1 1 calc R . .
C40 C 0.2700(10) 0.5664(9) 0.4597(6) 0.080(4) Uani 0.50 1 d PGDU A 1
H40A H 0.2404 0.5317 0.4913 0.096 Uiso 0.50 1 calc PR A 1
C41 C 0.3377(12) 0.5930(11) 0.4962(6) 0.077(2) Uani 0.50 1 d PGDU A 1
H41A H 0.3534 0.5761 0.5523 0.092 Uiso 0.50 1 calc PR A 1
C42 C 0.3820(12) 0.6450(12) 0.4490(7) 0.057(2) Uani 0.50 1 d PGDU A 1
C43 C 0.3586(13) 0.6703(13) 0.3652(6) 0.072(2) Uani 0.50 1 d PGDU A 1
H43A H 0.3882 0.7050 0.3336 0.086 Uiso 0.50 1 calc PR A 1
C44 C 0.2909(11) 0.6437(10) 0.3287(5) 0.076(3) Uani 0.50 1 d PGDU A 1
H44A H 0.2753 0.6607 0.2726 0.091 Uiso 0.50 1 calc PR A 1
N2 N 0.2466(6) 0.5918(6) 0.3759(6) 0.078(3) Uani 0.50 1 d PGDU A 1
C47 C 0.1734(8) 0.5640(10) 0.3346(10) 0.130(5) Uani 0.50 1 d PDU A 1
H47A H 0.1160 0.5750 0.3704 0.157 Uiso 0.50 1 calc PR A 1
H47B H 0.1481 0.6063 0.2838 0.157 Uiso 0.50 1 calc PR A 1
C48 C 0.2187(16) 0.4608(13) 0.3151(15) 0.212(10) Uani 0.50 1 d PDU A 1
H48A H 0.2473 0.4184 0.3653 0.255 Uiso 0.50 1 calc PR A 1
H48B H 0.1656 0.4461 0.2950 0.255 Uiso 0.50 1 calc PR A 1
O10 O 0.2955(14) 0.4415(13) 0.2549(12) 0.214(6) Uani 0.50 1 d PDU A 1
H10A H 0.3498 0.4289 0.2774 0.321 Uiso 0.50 1 d PR A 1
C40' C 0.3003(10) 0.5462(9) 0.4445(6) 0.080(4) Uani 0.50 1 d PGDU A 2
H40B H 0.2800 0.5013 0.4719 0.096 Uiso 0.50 1 calc PR A 2
C41' C 0.3426(12) 0.5929(11) 0.4889(5) 0.077(2) Uani 0.50 1 d PGDU A 2
H41B H 0.3506 0.5792 0.5459 0.092 Uiso 0.50 1 calc PR A 2
C42' C 0.3730(13) 0.6599(11) 0.4480(6) 0.057(2) Uani 0.50 1 d PGDU A 2
C43' C 0.3611(14) 0.6803(12) 0.3627(6) 0.072(2) Uani 0.50 1 d PGDU A 2
H43B H 0.3814 0.7252 0.3354 0.086 Uiso 0.50 1 calc PR A 2
C44' C 0.3188(11) 0.6337(10) 0.3184(5) 0.076(3) Uani 0.50 1 d PGDU A 2
H44B H 0.3108 0.6473 0.2613 0.091 Uiso 0.50 1 calc PR A 2
N2' N 0.2884(6) 0.5666(7) 0.3593(6) 0.078(3) Uani 0.50 1 d PGDU A 2
C47' C 0.2431(9) 0.5183(10) 0.3077(9) 0.130(5) Uani 0.50 1 d PDU A 2
H47C H 0.2746 0.5101 0.2540 0.157 Uiso 0.50 1 calc PR A 2
H47D H 0.2558 0.4544 0.3345 0.157 Uiso 0.50 1 calc PR A 2
C48' C 0.1305(11) 0.5797(18) 0.2972(12) 0.212(10) Uani 0.50 1 d PDU A 2
H48C H 0.1175 0.6453 0.2752 0.255 Uiso 0.50 1 calc PR A 2
H48D H 0.1029 0.5528 0.2585 0.255 Uiso 0.50 1 calc PR A 2
O10' O 0.0828(11) 0.5814(15) 0.3755(12) 0.214(6) Uani 0.50 1 d PDU A 2
H10' H 0.0962 0.6153 0.4045 0.321 Uiso 0.50 1 d PR A 2
N1 N 0.5238(4) 0.8026(4) 0.5811(4) 0.0800(17) Uani 1 1 d U A .
O9 O 0.4122(5) 1.0049(4) 0.6047(4) 0.117(2) Uani 1 1 d U . .
H9 H 0.3561 1.0353 0.6239 0.175 Uiso 1 1 d R A .
P1 P 0.8056(3) 0.6825(3) 0.4589(4) 0.0763(12) Uani 0.735(12) 1 d PDU B 1
F1 F 0.7774(6) 0.7043(5) 0.5520(5) 0.150(4) Uani 0.735(12) 1 d PDU B 1
F2 F 0.8850(6) 0.7253(8) 0.4623(6) 0.171(4) Uani 0.735(12) 1 d PDU B 1
F3 F 0.8850(5) 0.5782(5) 0.4902(4) 0.127(3) Uani 0.735(12) 1 d PDU B 1
F4 F 0.7204(6) 0.6434(6) 0.4561(5) 0.138(3) Uani 0.735(12) 1 d PDU B 1
F5 F 0.7198(6) 0.7877(4) 0.4309(6) 0.156(4) Uani 0.735(12) 1 d PDU B 1
F6 F 0.8285(6) 0.6613(5) 0.3647(4) 0.123(3) Uani 0.735(12) 1 d PDU B 1
P2 P 0.3998(5) 0.2591(5) 0.0884(4) 0.1170(11) Uani 0.679(15) 1 d PDU C 1
F7 F 0.3041(8) 0.2892(10) 0.1460(8) 0.215(6) Uani 0.679(15) 1 d PDU C 1
F8 F 0.3752(9) 0.3696(5) 0.0673(8) 0.191(6) Uani 0.679(15) 1 d PDU C 1
F9 F 0.4678(8) 0.2531(8) 0.1639(5) 0.157(5) Uani 0.679(15) 1 d PDU C 1
F10 F 0.4207(9) 0.1496(6) 0.1118(7) 0.196(6) Uani 0.679(15) 1 d PDU C 1
F11 F 0.3296(10) 0.2658(9) 0.0140(7) 0.252(8) Uani 0.679(15) 1 d PDU C 1
F12 F 0.4934(7) 0.2277(7) 0.0314(6) 0.200(6) Uani 0.679(15) 1 d PDU C 1
P1' P 0.8163(9) 0.7016(9) 0.4314(8) 0.0763(12) Uani 0.265(12) 1 d PDU B 2
F1' F 0.7746(18) 0.7199(18) 0.5202(11) 0.34(4) Uani 0.265(12) 1 d PDU B 2
F2' F 0.8464(18) 0.7875(15) 0.4296(14) 0.151(10) Uani 0.265(12) 1 d PDU B 2
F3' F 0.9237(13) 0.6297(17) 0.4678(13) 0.155(10) Uani 0.265(12) 1 d PDU B 2
F4' F 0.787(2) 0.6142(13) 0.4324(15) 0.160(11) Uani 0.265(12) 1 d PDU B 2
F5' F 0.7096(11) 0.7727(14) 0.3935(15) 0.183(15) Uani 0.265(12) 1 d PDU B 2
F6' F 0.8576(17) 0.6813(17) 0.3421(9) 0.162(12) Uani 0.265(12) 1 d PDU B 2
P2' P 0.3891(10) 0.2646(10) 0.0944(9) 0.1170(11) Uani 0.321(15) 1 d PDU C 2
F7' F 0.391(2) 0.3102(19) 0.1760(12) 0.251(16) Uani 0.321(15) 1 d PDU C 2
F8' F 0.4038(19) 0.3491(17) 0.0426(16) 0.33(3) Uani 0.321(15) 1 d PDU C 2
F9' F 0.5064(11) 0.2036(19) 0.102(2) 0.36(3) Uani 0.321(15) 1 d PDU C 2
F10' F 0.3732(18) 0.1803(13) 0.1462(13) 0.169(10) Uani 0.321(15) 1 d PDU C 2
F11' F 0.2713(10) 0.3252(12) 0.0878(14) 0.145(9) Uani 0.321(15) 1 d PDU C 2
F12' F 0.387(2) 0.2192(18) 0.0127(11) 0.210(13) Uani 0.321(15) 1 d PDU C 2
N3 N 0.1945(8) -0.0192(7) 0.9565(6) 0.138(3) Uani 1 1 d U . .
C49 C 0.2644(11) -0.0049(9) 0.9589(7) 0.133(4) Uani 1 1 d U . .
C50 C 0.3545(11) 0.0190(11) 0.9617(9) 0.197(6) Uani 1 1 d U . .
H50A H 0.3334 0.0817 0.9814 0.296 Uiso 1 1 calc R . .
H50B H 0.3815 0.0198 0.9073 0.296 Uiso 1 1 calc R . .
H50C H 0.4058 -0.0293 0.9983 0.296 Uiso 1 1 calc R . .
N4 N 0.2566(10) 0.0908(10) 0.7471(8) 0.194(5) Uani 1 1 d U . .
C51 C 0.2062(11) 0.1563(12) 0.7844(9) 0.167(5) Uani 1 1 d U . .
C52 C 0.1377(12) 0.2401(12) 0.8350(10) 0.217(6) Uani 1 1 d U . .
H52A H 0.0678 0.2560 0.8241 0.325 Uiso 1 1 calc R . .
H52B H 0.1501 0.2961 0.8196 0.325 Uiso 1 1 calc R . .
H52C H 0.1525 0.2202 0.8928 0.325 Uiso 1 1 calc R . .
C54 C 0.073(4) 0.535(5) 0.094(2) 0.288(14) Uani 0.50 1 d PDU D 1
H54A H 0.0673 0.5895 0.1220 0.432 Uiso 0.50 1 calc PR D 1
H54B H 0.1151 0.4757 0.1265 0.432 Uiso 0.50 1 calc PR D 1
H54C H 0.0072 0.5379 0.0865 0.432 Uiso 0.50 1 calc PR D 1
C53 C 0.1203(18) 0.5388(18) 0.0118(14) 0.150(8) Uani 0.50 1 d PDU D 1
N5 N 0.1588(13) 0.5296(13) -0.0483(12) 0.120(5) Uani 0.50 1 d PDU D 1
N5' N -0.122(3) 0.513(3) 0.083(2) 0.272(17) Uani 0.50 1 d PDU E 2
C53' C -0.067(3) 0.540(3) 0.1043(19) 0.201(13) Uani 0.50 1 d PDU E 2
C54' C 0.029(4) 0.555(5) 0.100(3) 0.288(14) Uani 0.50 1 d PDU E 2
H54D H 0.0350 0.5832 0.1488 0.432 Uiso 0.50 1 calc PR E 2
H54E H 0.0264 0.5982 0.0522 0.432 Uiso 0.50 1 calc PR E 2
H54F H 0.0869 0.4938 0.0973 0.432 Uiso 0.50 1 calc PR E 2

loop_
_atom_site_aniso_label
_atom_site_aniso_U_11
_atom_site_aniso_U_22
_atom_site_aniso_U_33
_atom_site_aniso_U_23
_atom_site_aniso_U_13
_atom_site_aniso_U_12
O1 0.050(3) 0.077(3) 0.083(3) 0.001(2) -0.006(2) -0.015(2)
O2 0.071(3) 0.166(6) 0.057(3) 0.004(3) -0.012(3) 0.024(4)
O3 0.121(4) 0.091(4) 0.051(3) -0.006(3) 0.001(3) 0.001(3)
O4 0.091(4) 0.125(5) 0.054(3) -0.010(3) -0.011(3) 0.008(3)
O5 0.055(3) 0.045(3) 0.128(4) 0.000(2) 0.002(3) -0.011(2)
O6 0.070(3) 0.052(2) 0.051(2) 0.0050(19) 0.002(2) -0.010(2)
O7 0.074(3) 0.069(3) 0.076(3) -0.013(2) 0.014(2) -0.030(2)
O8 0.124(4) 0.085(4) 0.083(3) 0.008(3) 0.017(3) -0.042(3)
C1 0.054(4) 0.046(3) 0.054(3) -0.007(3) -0.004(3) -0.019(3)
C2 0.048(3) 0.043(3) 0.045(3) -0.003(2) -0.003(3) -0.013(3)
C3 0.056(4) 0.052(4) 0.056(4) -0.001(3) -0.007(3) -0.022(3)
C4 0.039(3) 0.058(4) 0.063(4) 0.000(3) 0.000(3) -0.011(3)
C5 0.058(4) 0.040(3) 0.067(4) 0.001(3) 0.008(3) -0.013(3)
C6 0.045(3) 0.048(4) 0.073(4) -0.005(3) -0.003(3) -0.014(3)
C7 0.043(3) 0.044(3) 0.055(3) 0.002(3) -0.007(3) -0.012(3)
C8 0.044(3) 0.052(3) 0.063(4) 0.001(3) -0.014(3) -0.015(3)
C9 0.048(3) 0.048(3) 0.054(4) -0.002(3) -0.012(3) -0.008(3)
C10 0.060(4) 0.063(4) 0.068(4) -0.012(4) -0.007(3) -0.012(3)
C11 0.065(4) 0.072(5) 0.060(4) -0.011(4) -0.003(3) -0.008(4)
C12 0.071(5) 0.058(4) 0.062(4) 0.009(3) 0.017(3) -0.003(4)
C13 0.068(4) 0.051(4) 0.063(4) 0.000(3) 0.001(3) -0.016(3)
C14 0.054(4) 0.045(3) 0.051(3) -0.002(3) 0.001(3) -0.006(3)
C15 0.062(4) 0.053(4) 0.045(3) 0.004(3) -0.011(3) -0.015(3)
C16 0.065(4) 0.066(4) 0.059(4) -0.005(3) 0.007(3) -0.008(4)
C17 0.103(6) 0.078(5) 0.063(5) -0.007(4) 0.008(4) -0.004(5)
C18 0.061(5) 0.092(6) 0.094(6) 0.007(5) 0.015(4) -0.010(4)
C19 0.053(4) 0.087(5) 0.085(5) 0.008(4) 0.000(4) -0.019(4)
C20 0.053(4) 0.055(4) 0.064(4) 0.007(3) -0.009(3) -0.011(3)
C21 0.076(5) 0.059(4) 0.080(4) -0.011(3) -0.006(4) -0.031(4)
C22 0.064(4) 0.069(4) 0.103(5) -0.003(4) -0.021(4) -0.031(4)
C23 0.074(5) 0.150(8) 0.069(5) -0.022(5) -0.007(4) 0.000(5)
C24 0.081(6) 0.147(8) 0.071(5) -0.009(5) -0.010(4) 0.010(6)
C25 0.141(9) 0.140(8) 0.052(5) 0.009(5) -0.012(5) 0.033(7)
C26 0.102(6) 0.128(8) 0.061(5) 0.005(5) -0.011(4) 0.020(6)
C27 0.086(6) 0.180(10) 0.058(5) 0.019(6) -0.001(4) 0.017(6)
C28 0.078(5) 0.135(7) 0.072(5) -0.022(5) -0.007(4) -0.029(5)
C29 0.062(4) 0.052(4) 0.102(5) -0.009(4) 0.011(4) -0.022(3)
C30 0.082(5) 0.047(4) 0.085(5) -0.006(3) 0.024(4) -0.019(4)
C31 0.077(5) 0.057(4) 0.054(4) 0.006(3) -0.013(3) -0.013(4)
C32 0.066(4) 0.066(4) 0.071(4) 0.005(4) -0.017(4) -0.012(4)
C33 0.084(5) 0.056(4) 0.085(5) -0.008(4) 0.021(4) -0.016(4)
C34 0.096(6) 0.102(6) 0.105(6) -0.033(5) 0.043(5) -0.047(5)
C35 0.089(5) 0.088(5) 0.064(4) 0.000(4) -0.002(4) -0.029(5)
C36 0.084(5) 0.074(5) 0.063(4) 0.006(4) 0.002(4) -0.029(4)
C37 0.053(4) 0.066(4) 0.049(4) 0.011(3) 0.011(3) -0.003(3)
C38 0.070(5) 0.084(5) 0.057(4) 0.006(4) 0.004(3) -0.027(4)
C39 0.078(5) 0.075(5) 0.091(6) 0.013(4) 0.008(4) -0.031(4)
C45 0.090(6) 0.105(6) 0.095(6) -0.012(5) -0.007(5) -0.048(5)
C46 0.094(6) 0.091(6) 0.105(6) -0.009(5) -0.004(5) -0.036(5)
C40 0.091(7) 0.064(6) 0.076(5) -0.009(4) 0.021(5) -0.026(6)
C41 0.088(4) 0.069(4) 0.060(4) -0.001(3) 0.005(3) -0.024(4)
C42 0.050(4) 0.046(5) 0.052(3) 0.003(3) 0.008(3) -0.003(4)
C43 0.075(4) 0.075(4) 0.059(4) 0.002(3) -0.002(3) -0.028(3)
C44 0.074(7) 0.071(5) 0.058(4) 0.000(4) 0.014(4) -0.011(5)
N2 0.080(6) 0.068(5) 0.078(5) -0.023(4) 0.007(4) -0.022(5)
C47 0.131(8) 0.116(8) 0.130(8) 0.000(6) 0.028(6) -0.044(6)
C48 0.213(12) 0.218(12) 0.230(12) -0.023(7) -0.005(7) -0.115(8)
O10 0.228(8) 0.212(8) 0.206(8) -0.048(6) -0.007(6) -0.091(6)
C40' 0.091(7) 0.064(6) 0.076(5) -0.009(4) 0.021(5) -0.026(6)
C41' 0.088(4) 0.069(4) 0.060(4) -0.001(3) 0.005(3) -0.024(4)
C42' 0.050(4) 0.046(5) 0.052(3) 0.003(3) 0.008(3) -0.003(4)
C43' 0.075(4) 0.075(4) 0.059(4) 0.002(3) -0.002(3) -0.028(3)
C44' 0.074(7) 0.071(5) 0.058(4) 0.000(4) 0.014(4) -0.011(5)
N2' 0.080(6) 0.068(5) 0.078(5) -0.023(4) 0.007(4) -0.022(5)
C47' 0.131(8) 0.116(8) 0.130(8) 0.000(6) 0.028(6) -0.044(6)
C48' 0.213(12) 0.218(12) 0.230(12) -0.023(7) -0.005(7) -0.115(8)
O10' 0.228(8) 0.212(8) 0.206(8) -0.048(6) -0.007(6) -0.091(6)
N1 0.074(4) 0.077(4) 0.079(4) 0.002(3) 0.008(3) -0.025(3)
O9 0.114(4) 0.101(4) 0.117(4) -0.011(3) 0.011(4) -0.029(3)
P1 0.0807(16) 0.062(2) 0.088(3) -0.0087(19) -0.0109(18) -0.0315(14)
F1 0.186(7) 0.133(6) 0.125(5) -0.060(5) 0.017(5) -0.055(5)
F2 0.155(7) 0.195(8) 0.222(8) -0.019(7) -0.035(6) -0.128(6)
F3 0.119(5) 0.094(5) 0.124(5) -0.002(4) -0.010(4) -0.006(4)
F4 0.125(6) 0.145(6) 0.174(6) 0.006(5) -0.020(5) -0.090(5)
F5 0.153(7) 0.087(5) 0.190(8) 0.019(5) 0.007(5) -0.022(5)
F6 0.137(6) 0.143(6) 0.099(5) -0.018(4) -0.001(4) -0.070(5)
P2 0.134(3) 0.116(2) 0.111(2) 0.0025(17) -0.0120(19) -0.065(2)
F7 0.185(9) 0.236(10) 0.227(10) -0.060(8) 0.026(8) -0.088(8)
F8 0.232(10) 0.126(7) 0.223(10) 0.004(6) -0.012(7) -0.088(6)
F9 0.147(8) 0.192(8) 0.140(7) -0.012(6) -0.052(5) -0.079(6)
F10 0.240(10) 0.143(7) 0.218(10) 0.011(6) 0.025(8) -0.103(7)
F11 0.268(11) 0.252(11) 0.220(10) -0.045(8) -0.064(8) -0.088(8)
F12 0.212(9) 0.208(9) 0.162(8) -0.006(6) 0.086(7) -0.083(7)
P1' 0.0807(16) 0.062(2) 0.088(3) -0.0087(19) -0.0109(18) -0.0315(14)
F1' 0.34(4) 0.34(4) 0.33(4) -0.047(11) 0.007(11) -0.141(19)
F2' 0.169(14) 0.134(13) 0.169(13) -0.007(9) 0.008(9) -0.087(10)
F3' 0.148(13) 0.147(13) 0.157(13) -0.024(10) -0.012(9) -0.048(9)
F4' 0.174(15) 0.153(13) 0.176(14) -0.032(9) 0.014(10) -0.088(10)
F5' 0.182(17) 0.180(17) 0.192(17) -0.038(10) -0.032(10) -0.076(11)
F6' 0.165(15) 0.170(15) 0.134(14) 0.002(9) 0.050(9) -0.065(10)
P2' 0.134(3) 0.116(2) 0.111(2) 0.0025(17) -0.0120(19) -0.065(2)
F7' 0.262(19) 0.250(18) 0.237(18) -0.044(10) -0.008(10) -0.101(11)
F8' 0.33(3) 0.33(3) 0.34(3) -0.008(11) 0.031(11) -0.155(16)
F9' 0.34(3) 0.36(3) 0.36(3) -0.038(11) -0.001(11) -0.142(15)
F10' 0.182(14) 0.156(13) 0.175(13) 0.023(9) 0.019(9) -0.087(10)
F11' 0.115(11) 0.146(12) 0.150(12) 0.014(8) 0.009(8) -0.039(8)
F12' 0.226(16) 0.217(15) 0.174(15) -0.067(10) -0.003(10) -0.074(10)
N3 0.146(7) 0.142(6) 0.142(6) -0.054(5) 0.035(5) -0.070(6)
C49 0.140(8) 0.138(7) 0.127(7) -0.032(6) 0.015(6) -0.063(6)
C50 0.195(9) 0.225(10) 0.184(9) 0.008(7) 0.008(7) -0.109(8)
N4 0.186(8) 0.175(8) 0.207(9) -0.011(7) 0.023(7) -0.068(7)
C51 0.156(8) 0.174(9) 0.171(9) -0.016(7) 0.022(7) -0.073(7)
C52 0.213(10) 0.216(10) 0.221(10) -0.034(8) 0.031(8) -0.091(8)
C54 0.296(16) 0.281(15) 0.292(15) -0.038(7) -0.013(7) -0.125(10)
C53 0.144(12) 0.147(12) 0.160(12) -0.023(9) -0.018(9) -0.062(9)
N5 0.120(9) 0.133(9) 0.099(8) -0.007(7) -0.007(7) -0.048(7)
N5' 0.268(19) 0.269(19) 0.270(19) -0.010(10) 0.017(10) -0.111(12)
C53' 0.200(16) 0.203(16) 0.197(15) -0.008(10) 0.015(10) -0.087(10)
C54' 0.296(16) 0.281(15) 0.292(15) -0.038(7) -0.013(7) -0.125(10)

loop_
_atom_type_symbol
_atom_type_description
_atom_type_scat_dispersion_real
_atom_type_scat_dispersion_imag
_atom_type_scat_source
C C 0.0033 0.0016 'International Tables Vol C Tables 4.2.6.8 and 6.1.1.4'
H H 0.0000 0.0000 'International Tables Vol C Tables 4.2.6.8 and 6.1.1.4'
N N 0.0061 0.0033 'International Tables Vol C Tables 4.2.6.8 and 6.1.1.4'
O O 0.0106 0.0060 'International Tables Vol C Tables 4.2.6.8 and 6.1.1.4'
F F 0.0171 0.0103 'International Tables Vol C Tables 4.2.6.8 and 6.1.1.4'
P P 0.1023 0.0942 'International Tables Vol C Tables 4.2.6.8 and 6.1.1.4'

loop_
_geom_angle_atom_site_label_1
_geom_angle_atom_site_label_2
_geom_angle_atom_site_label_3
_geom_angle
_geom_angle_site_symmetry_1
_geom_angle_site_symmetry_3
_geom_angle_publ_flag
C4 O1 C23 116.6(5) . . ?
C25 O2 C24 121.3(6) . . ?
C27 O3 C26 120.3(6) . . ?
C28 O4 C11 123.3(5) . 2_666 ?
C5 O5 C29 118.6(5) . . ?
C30 O6 C31 112.7(5) . . ?
C32 O7 C33 113.7(5) . . ?
C12 O8 C34 118.3(6) 2_666 . ?
C21 C1 C2 113.4(5) . . ?
C21 C1 C14 113.9(5) . . ?
C2 C1 C14 104.1(4) . . ?
C21 C1 C15 115.8(4) . . ?
C2 C1 C15 104.1(4) . . ?
C14 C1 C15 104.3(4) . . ?
C3 C2 C7 119.8(5) . . ?
C3 C2 C1 126.6(5) . . ?
C7 C2 C1 113.6(5) . . ?
C4 C3 C2 121.4(5) . . ?
C4 C3 H3 119.3 . . ?
C2 C3 H3 119.3 . . ?
C3 C4 O1 120.3(5) . . ?
C3 C4 C5 118.9(5) . . ?
O1 C4 C5 120.8(5) . . ?
O5 C5 C6 124.7(5) . . ?
O5 C5 C4 114.5(5) . . ?
C6 C5 C4 120.8(5) . . ?
C7 C6 C5 119.3(5) . . ?
C7 C6 H6 120.4 . . ?
C5 C6 H6 120.4 . . ?
C6 C7 C2 119.8(5) . . ?
C6 C7 C8 125.6(5) . . ?
C2 C7 C8 114.5(5) . . ?
C22 C8 C9 114.6(5) . . ?
C22 C8 C7 114.1(5) . . ?
C9 C8 C7 103.1(4) . . ?
C22 C8 C20 113.9(5) . . ?
C9 C8 C20 106.4(4) . . ?
C7 C8 C20 103.5(4) . . ?
C10 C9 C14 119.5(6) . . ?
C10 C9 C8 126.5(6) . . ?
C14 C9 C8 113.9(5) . . ?
C11 C10 C9 121.7(6) . . ?
C11 C10 H10 119.2 . . ?
C9 C10 H10 119.2 . . ?
C10 C11 C12 119.8(6) . . ?
C10 C11 O4 120.8(7) . 2_666 ?
C12 C11 O4 119.0(7) . 2_666 ?
O8 C12 C11 115.2(6) 2_666 . ?
O8 C12 C13 124.4(7) 2_666 . ?
C11 C12 C13 120.3(6) . . ?
C14 C13 C12 118.5(6) . . ?
C14 C13 H13 120.8 . . ?
C12 C13 H13 120.8 . . ?
C13 C14 C9 120.1(5) . . ?
C13 C14 C1 125.9(5) . . ?
C9 C14 C1 114.0(5) . . ?
C16 C15 C20 120.0 . . ?
C16 C15 C1 124.8(3) . . ?
C20 C15 C1 115.2(3) . . ?
C15 C16 C17 120.0 . . ?
C15 C16 H16 120.0 . . ?
C17 C16 H16 120.0 . . ?
C18 C17 C16 120.0 . . ?
C18 C17 H17 120.0 . . ?
C16 C17 H17 120.0 . . ?
C19 C18 C17 120.0 . . ?
C19 C18 H18 120.0 . . ?
C17 C18 H18 120.0 . . ?
C18 C19 C20 120.0 . . ?
C18 C19 H19 120.0 . . ?
C20 C19 H19 120.0 . . ?
C19 C20 C15 120.0 . . ?
C19 C20 C8 125.6(3) . . ?
C15 C20 C8 114.4(4) . . ?
C1 C21 H21A 109.5 . . ?
C1 C21 H21B 109.5 . . ?
H21A C21 H21B 109.5 . . ?
C1 C21 H21C 109.5 . . ?
H21A C21 H21C 109.5 . . ?
H21B C21 H21C 109.5 . . ?
C8 C22 H22A 109.5 . . ?
C8 C22 H22B 109.5 . . ?
H22A C22 H22B 109.5 . . ?
C8 C22 H22C 109.5 . . ?
H22A C22 H22C 109.5 . . ?
H22B C22 H22C 109.5 . . ?
C24 C23 O1 116.6(7) . . ?
C24 C23 H23A 108.2 . . ?
O1 C23 H23A 108.2 . . ?
C24 C23 H23B 108.2 . . ?
O1 C23 H23B 108.2 . . ?
H23A C23 H23B 107.3 . . ?
O2 C24 C23 116.2(7) . . ?
O2 C24 H24A 108.2 . . ?
C23 C24 H24A 108.2 . . ?
O2 C24 H24B 108.2 . . ?
C23 C24 H24B 108.2 . . ?
H24A C24 H24B 107.4 . . ?
O2 C25 C26 120.6(8) . . ?
O2 C25 H25A 107.2 . . ?
C26 C25 H25A 107.2 . . ?
O2 C25 H25B 107.2 . . ?
C26 C25 H25B 107.2 . . ?
H25A C25 H25B 106.8 . . ?
C25 C26 O3 118.2(8) . . ?
C25 C26 H26A 107.8 . . ?
O3 C26 H26A 107.8 . . ?
C25 C26 H26B 107.8 . . ?
O3 C26 H26B 107.8 . . ?
H26A C26 H26B 107.1 . . ?
O3 C27 C28 122.8(7) . . ?
O3 C27 H27A 106.6 . . ?
C28 C27 H27A 106.6 . . ?
O3 C27 H27B 106.6 . . ?
C28 C27 H27B 106.6 . . ?
H27A C27 H27B 106.6 . . ?
O4 C28 C27 118.5(7) . . ?
O4 C28 H28A 107.7 . . ?
C27 C28 H28A 107.7 . . ?
O4 C28 H28B 107.7 . . ?
C27 C28 H28B 107.7 . . ?
H28A C28 H28B 107.1 . . ?
O5 C29 C30 107.3(5) . . ?
O5 C29 H29A 110.3 . . ?
C30 C29 H29A 110.3 . . ?
O5 C29 H29B 110.3 . . ?
C30 C29 H29B 110.3 . . ?
H29A C29 H29B 108.5 . . ?
O6 C30 C29 110.6(5) . . ?
O6 C30 H30A 109.5 . . ?
C29 C30 H30A 109.5 . . ?
O6 C30 H30B 109.5 . . ?
C29 C30 H30B 109.5 . . ?
H30A C30 H30B 108.1 . . ?
O6 C31 C32 109.7(5) . . ?
O6 C31 H31A 109.7 . . ?
C32 C31 H31A 109.7 . . ?
O6 C31 H31B 109.7 . . ?
C32 C31 H31B 109.7 . . ?
H31A C31 H31B 108.2 . . ?
O7 C32 C31 109.2(6) . . ?
O7 C32 H32A 109.8 . . ?
C31 C32 H32A 109.8 . . ?
O7 C32 H32B 109.8 . . ?
C31 C32 H32B 109.8 . . ?
H32A C32 H32B 108.3 . . ?
O7 C33 C34 111.9(5) . . ?
O7 C33 H33A 109.2 . . ?
C34 C33 H33A 109.2 . . ?
O7 C33 H33B 109.2 . . ?
C34 C33 H33B 109.2 . . ?
H33A C33 H33B 107.9 . . ?
O8 C34 C33 108.3(6) . . ?
O8 C34 H34A 110.0 . . ?
C33 C34 H34A 110.0 . . ?
O8 C34 H34B 110.0 . . ?
C33 C34 H34B 110.0 . . ?
H34A C34 H34B 108.4 . . ?
N1 C35 C36 120.8(7) . . ?
N1 C35 H35A 119.6 . . ?
C36 C35 H35A 119.6 . . ?
C35 C36 C37 123.1(6) . . ?
C35 C36 H36A 118.5 . . ?
C37 C36 H36A 118.5 . . ?
C36 C37 C38 112.6(6) . . ?
C36 C37 C42' 127.0(7) . . ?
C38 C37 C42' 120.1(6) . . ?
C36 C37 C42 122.7(6) . . ?
C38 C37 C42 124.7(6) . . ?
C42' C37 C42 7.3(13) . . ?
C39 C38 C37 121.9(6) . . ?
C39 C38 H38A 119.1 . . ?
C37 C38 H38A 119.1 . . ?
N1 C39 C38 122.2(7) . . ?
N1 C39 H39A 118.9 . . ?
C38 C39 H39A 118.9 . . ?
N1 C45 C46 109.1(6) . . ?
N1 C45 H45A 109.9 . . ?
C46 C45 H45A 109.9 . . ?
N1 C45 H45B 109.9 . . ?
C46 C45 H45B 109.9 . . ?
H45A C45 H45B 108.3 . . ?
O9 C46 C45 107.5(7) . . ?
O9 C46 H46A 110.2 . . ?
C45 C46 H46A 110.2 . . ?
O9 C46 H46B 110.2 . . ?
C45 C46 H46B 110.2 . . ?
H46A C46 H46B 108.5 . . ?
C41 C40 N2 120.0 . . ?
C41 C40 H40A 120.0 . . ?
N2 C40 H40A 120.0 . . ?
C42 C41 C40 120.0 . . ?
C42 C41 H41A 120.0 . . ?
C40 C41 H41A 120.0 . . ?
C43 C42 C41 120.0 . . ?
C43 C42 C37 118.4(6) . . ?
C41 C42 C37 119.0(7) . . ?
C42 C43 C44 120.0 . . ?
C42 C43 H43A 120.0 . . ?
C44 C43 H43A 120.0 . . ?
C43 C44 N2 120.0 . . ?
C43 C44 H44A 120.0 . . ?
N2 C44 H44A 120.0 . . ?
C44 N2 C40 120.0 . . ?
C44 N2 C47 118.8(7) . . ?
C40 N2 C47 121.2(7) . . ?
C48 C47 N2 113.8(9) . . ?
C48 C47 H47A 108.8 . . ?
N2 C47 H47A 108.8 . . ?
C48 C47 H47B 108.8 . . ?
N2 C47 H47B 108.8 . . ?
H47A C47 H47B 107.7 . . ?
C48 C47 H10' 130.3 . . ?
N2 C47 H10' 86.1 . . ?
H47A C47 H10' 25.3 . . ?
H47B C47 H10' 106.3 . . ?
O10 C48 C47 112.5(10) . . ?
O10 C48 H48A 109.1 . . ?
C47 C48 H48A 109.1 . . ?
O10 C48 H48B 109.1 . . ?
C47 C48 H48B 109.1 . . ?
H48A C48 H48B 107.8 . . ?
C48 O10 H10A 109.6 . . ?
C41' C40' N2' 120.0 . . ?
C41' C40' H40B 120.0 . . ?
N2' C40' H40B 120.0 . . ?
C40' C41' C42' 120.0 . . ?
C40' C41' H41B 120.0 . . ?
C42' C41' H41B 120.0 . . ?
C43' C42' C41' 120.0 . . ?
C43' C42' C37 119.3(7) . . ?
C41' C42' C37 120.2(7) . . ?
C44' C43' C42' 120.0 . . ?
C44' C43' H43B 120.0 . . ?
C42' C43' H43B 120.0 . . ?
C43' C44' N2' 120.0 . . ?
C43' C44' H44B 120.0 . . ?
N2' C44' H44B 120.0 . . ?
C44' N2' C40' 120.0 . . ?
C44' N2' C47' 117.5(7) . . ?
C40' N2' C47' 122.5(7) . . ?
C48' C47' N2' 109.8(9) . . ?
C48' C47' H47C 109.7 . . ?
N2' C47' H47C 109.7 . . ?
C48' C47' H47D 109.7 . . ?
N2' C47' H47D 109.7 . . ?
H47C C47' H47D 108.2 . . ?
O10' C48' C47' 109.4(10) . . ?
O10' C48' H48C 109.8 . . ?
C47' C48' H48C 109.8 . . ?
O10' C48' H48D 109.8 . . ?
C47' C48' H48D 109.8 . . ?
H48C C48' H48D 108.2 . . ?
C48' O10' H10' 109.5 . . ?
C35 N1 C39 119.5(7) . . ?
C35 N1 C45 119.4(6) . . ?
C39 N1 C45 121.1(7) . . ?
C46 O9 H9 109.5 . . ?
F3 P1 F2 92.3(4) . . ?
F3 P1 F5 176.4(5) . . ?
F2 P1 F5 90.2(5) . . ?
F3 P1 F1 89.4(4) . . ?
F2 P1 F1 89.3(4) . . ?
F5 P1 F1 88.1(4) . . ?
F3 P1 F6 91.9(4) . . ?
F2 P1 F6 93.1(4) . . ?
F5 P1 F6 90.5(4) . . ?
F1 P1 F6 177.3(4) . . ?
F3 P1 F4 90.0(4) . . ?
F2 P1 F4 177.4(5) . . ?
F5 P1 F4 87.4(4) . . ?
F1 P1 F4 89.6(4) . . ?
F6 P1 F4 88.0(4) . . ?
F12 P2 F8 91.4(5) . . ?
F12 P2 F10 90.8(5) . . ?
F8 P2 F10 177.7(7) . . ?
F12 P2 F9 90.6(5) . . ?
F8 P2 F9 89.9(5) . . ?
F10 P2 F9 90.0(5) . . ?
F12 P2 F11 90.6(6) . . ?
F8 P2 F11 90.0(5) . . ?
F10 P2 F11 90.1(5) . . ?
F9 P2 F11 178.8(7) . . ?
F12 P2 F7 178.9(6) . . ?
F8 P2 F7 89.5(5) . . ?
F10 P2 F7 88.2(5) . . ?
F9 P2 F7 90.0(5) . . ?
F11 P2 F7 88.8(5) . . ?
F2' P1' F1' 90.4(6) . . ?
F2' P1' F5' 90.2(6) . . ?
F1' P1' F5' 90.6(6) . . ?
F2' P1' F6' 90.8(6) . . ?
F1' P1' F6' 178.8(8) . . ?
F5' P1' F6' 89.4(6) . . ?
F2' P1' F3' 90.0(6) . . ?
F1' P1' F3' 90.4(6) . . ?
F5' P1' F3' 179.0(8) . . ?
F6' P1' F3' 89.5(6) . . ?
F2' P1' F4' 179.4(8) . . ?
F1' P1' F4' 90.1(6) . . ?
F5' P1' F4' 90.0(6) . . ?
F6' P1' F4' 88.7(6) . . ?
F3' P1' F4' 89.8(6) . . ?
F9' P2' F8' 90.4(6) . . ?
F9' P2' F11' 179.4(8) . . ?
F8' P2' F11' 90.2(6) . . ?
F9' P2' F10' 90.1(6) . . ?
F8' P2' F10' 179.5(8) . . ?
F11' P2' F10' 89.3(6) . . ?
F9' P2' F12' 90.2(6) . . ?
F8' P2' F12' 89.7(6) . . ?
F11' P2' F12' 90.1(6) . . ?
F10' P2' F12' 90.2(6) . . ?
F9' P2' F7' 89.9(6) . . ?
F8' P2' F7' 90.1(6) . . ?
F11' P2' F7' 89.8(6) . . ?
F10' P2' F7' 89.9(6) . . ?
F12' P2' F7' 179.9(8) . . ?
N3 C49 C50 177.4(14) . . ?
C49 C50 H50A 109.5 . . ?
C49 C50 H50B 109.5 . . ?
H50A C50 H50B 109.5 . . ?
C49 C50 H50C 109.5 . . ?
H50A C50 H50C 109.5 . . ?
H50B C50 H50C 109.5 . . ?
N4 C51 C52 177.8(16) . . ?
C51 C52 H52A 109.5 . . ?
C51 C52 H52B 109.5 . . ?
H52A C52 H52B 109.5 . . ?
C51 C52 H52C 109.5 . . ?
H52A C52 H52C 109.5 . . ?
H52B C52 H52C 109.5 . . ?
C53 C54 H54A 109.5 . . ?
C53 C54 H54B 109.5 . . ?
H54A C54 H54B 109.5 . . ?
C53 C54 H54C 109.5 . . ?
H54A C54 H54C 109.5 . . ?
H54B C54 H54C 109.5 . . ?
N5 C53 C54 171(4) . . ?
N5' C53' C54' 155(3) . . ?
C53' C54' H54D 109.5 . . ?
C53' C54' H54E 109.5 . . ?
H54D C54' H54E 109.5 . . ?
C53' C54' H54F 109.5 . . ?
H54D C54' H54F 109.5 . . ?
H54E C54' H54F 109.5 . . ?

loop_
_geom_bond_atom_site_label_1
_geom_bond_atom_site_label_2
_geom_bond_distance
_geom_bond_site_symmetry_2
_geom_bond_publ_flag
O1 C4 1.438(7) . ?
O1 C23 1.451(9) . ?
O2 C25 1.365(9) . ?
O2 C24 1.434(9) . ?
O3 C27 1.349(9) . ?
O3 C26 1.442(9) . ?
O4 C28 1.363(9) . ?
O4 C11 1.457(8) 2_666 ?
O5 C5 1.419(7) . ?
O5 C29 1.485(8) . ?
O6 C30 1.464(7) . ?
O6 C31 1.478(7) . ?
O7 C32 1.468(8) . ?
O7 C33 1.495(8) . ?
O8 C12 1.416(8) 2_666 ?
O8 C34 1.482(9) . ?
C1 C21 1.574(8) . ?
C1 C2 1.580(8) . ?
C1 C14 1.623(8) . ?
C1 C15 1.657(7) . ?
C2 C3 1.437(8) . ?
C2 C7 1.466(8) . ?
C3 C4 1.410(8) . ?
C3 H3 0.9300 . ?
C4 C5 1.460(8) . ?
C5 C6 1.454(8) . ?
C6 C7 1.424(8) . ?
C6 H6 0.9300 . ?
C7 C8 1.618(8) . ?
C8 C22 1.584(8) . ?
C8 C9 1.600(9) . ?
C8 C20 1.631(7) . ?
C9 C10 1.436(9) . ?
C9 C14 1.459(8) . ?
C10 C11 1.408(10) . ?
C10 H10 0.9300 . ?
C11 C12 1.446(10) . ?
C11 O4 1.457(8) 2_666 ?
C12 O8 1.416(8) 2_666 ?
C12 C13 1.476(9) . ?
C13 C14 1.446(8) . ?
C13 H13 0.9300 . ?
C15 C16 1.3900 . ?
C15 C20 1.3900 . ?
C16 C17 1.3900 . ?
C16 H16 0.9300 . ?
C17 C18 1.3900 . ?
C17 H17 0.9300 . ?
C18 C19 1.3900 . ?
C18 H18 0.9300 . ?
C19 C20 1.3900 . ?
C19 H19 0.9300 . ?
C21 H21A 0.9600 . ?
C21 H21B 0.9600 . ?
C21 H21C 0.9600 . ?
C22 H22A 0.9600 . ?
C22 H22B 0.9600 . ?
C22 H22C 0.9600 . ?
C23 C24 1.449(11) . ?
C23 H23A 0.9700 . ?
C23 H23B 0.9700 . ?
C24 H24A 0.9700 . ?
C24 H24B 0.9700 . ?
C25 C26 1.421(11) . ?
C25 H25A 0.9700 . ?
C25 H25B 0.9700 . ?
C26 H26A 0.9700 . ?
C26 H26B 0.9700 . ?
C27 C28 1.451(10) . ?
C27 H27A 0.9700 . ?
C27 H27B 0.9700 . ?
C28 H28A 0.9700 . ?
C28 H28B 0.9700 . ?
C29 C30 1.527(9) . ?
C29 H29A 0.9700 . ?
C29 H29B 0.9700 . ?
C30 H30A 0.9700 . ?
C30 H30B 0.9700 . ?
C31 C32 1.526(9) . ?
C31 H31A 0.9700 . ?
C31 H31B 0.9700 . ?
C32 H32A 0.9700 . ?
C32 H32B 0.9700 . ?
C33 C34 1.612(11) . ?
C33 H33A 0.9700 . ?
C33 H33B 0.9700 . ?
C34 H34A 0.9700 . ?
C34 H34B 0.9700 . ?
C35 N1 1.384(9) . ?
C35 C36 1.427(10) . ?
C35 H35A 0.9300 . ?
C36 C37 1.482(9) . ?
C36 H36A 0.9300 . ?
C37 C38 1.483(9) . ?
C37 C42' 1.507(8) . ?
C37 C42 1.575(8) . ?
C38 C39 1.415(10) . ?
C38 H38A 0.9300 . ?
C39 N1 1.400(9) . ?
C39 H39A 0.9300 . ?
C45 N1 1.551(9) . ?
C45 C46 1.560(11) . ?
C45 H45A 0.9700 . ?
C45 H45B 0.9700 . ?
C46 O9 1.444(9) . ?
C46 H46A 0.9700 . ?
C46 H46B 0.9700 . ?
C40 C41 1.3900 . ?
C40 N2 1.3900 . ?
C40 H40A 0.9300 . ?
C41 C42 1.3900 . ?
C41 H41A 0.9300 . ?
C42 C43 1.3900 . ?
C43 C44 1.3900 . ?
C43 H43A 0.9300 . ?
C44 N2 1.3900 . ?
C44 H44A 0.9300 . ?
N2 C47 1.509(9) . ?
C47 C48 1.493(10) . ?
C47 H47A 0.9700 . ?
C47 H47B 0.9700 . ?
C47 H10' 1.5898 . ?
C48 O10 1.420(11) . ?
C48 H48A 0.9700 . ?
C48 H48B 0.9700 . ?
O10 H10A 0.8200 . ?
C40' C41' 1.3900 . ?
C40' N2' 1.3900 . ?
C40' H40B 0.9300 . ?
C41' C42' 1.3900 . ?
C41' H41B 0.9300 . ?
C42' C43' 1.3900 . ?
C43' C44' 1.3900 . ?
C43' H43B 0.9300 . ?
C44' N2' 1.3900 . ?
C44' H44B 0.9300 . ?
N2' C47' 1.508(9) . ?
C47' C48' 1.507(10) . ?
C47' H47C 0.9700 . ?
C47' H47D 0.9700 . ?
C48' O10' 1.432(11) . ?
C48' H48C 0.9700 . ?
C48' H48D 0.9700 . ?
O10' H10' 0.8200 . ?
O9 H9 0.8200 . ?
P1 F3 1.557(6) . ?
P1 F2 1.566(6) . ?
P1 F5 1.587(6) . ?
P1 F1 1.591(7) . ?
P1 F6 1.596(7) . ?
P1 F4 1.601(6) . ?
P2 F12 1.554(8) . ?
P2 F8 1.575(8) . ?
P2 F10 1.576(8) . ?
P2 F9 1.576(7) . ?
P2 F11 1.578(8) . ?
P2 F7 1.582(8) . ?
P1' F2' 1.556(9) . ?
P1' F1' 1.557(9) . ?
P1' F5' 1.566(9) . ?
P1' F6' 1.567(9) . ?
P1' F3' 1.569(9) . ?
P1' F4' 1.575(9) . ?
P2' F9' 1.561(9) . ?
P2' F8' 1.561(9) . ?
P2' F11' 1.565(9) . ?
P2' F10' 1.567(9) . ?
P2' F12' 1.568(9) . ?
P2' F7' 1.570(9) . ?
N3 C49 1.137(13) . ?
C49 C50 1.516(17) . ?
C50 H50A 0.9600 . ?
C50 H50B 0.9600 . ?
C50 H50C 0.9600 . ?
N4 C51 1.174(15) . ?
C51 C52 1.545(18) . ?
C52 H52A 0.9600 . ?
C52 H52B 0.9600 . ?
C52 H52C 0.9600 . ?
C54 C53 1.494(9) . ?
C54 H54A 0.9600 . ?
C54 H54B 0.9600 . ?
C54 H54C 0.9600 . ?
C53 N5 1.106(9) . ?
N5' C53' 1.123(10) . ?
C53' C54' 1.515(10) . ?
C54' H54D 0.9600 . ?
C54' H54E 0.9600 . ?
C54' H54F 0.9600 . ?

loop_
_geom_torsion_atom_site_label_1
_geom_torsion_atom_site_label_2
_geom_torsion_atom_site_label_3
_geom_torsion_atom_site_label_4
_geom_torsion
_geom_torsion_site_symmetry_1
_geom_torsion_site_symmetry_2
_geom_torsion_site_symmetry_3
_geom_torsion_site_symmetry_4
_geom_torsion_publ_flag
C21 C1 C2 C3 -0.2(8) . . . . ?
C14 C1 C2 C3 124.1(6) . . . . ?
C15 C1 C2 C3 -126.9(5) . . . . ?
C21 C1 C2 C7 -179.5(5) . . . . ?
C14 C1 C2 C7 -55.3(6) . . . . ?
C15 C1 C2 C7 53.7(5) . . . . ?
C7 C2 C3 C4 0.9(8) . . . . ?
C1 C2 C3 C4 -178.4(5) . . . . ?
C2 C3 C4 O1 178.4(5) . . . . ?
C2 C3 C4 C5 -0.3(8) . . . . ?
C23 O1 C4 C3 100.8(7) . . . . ?
C23 O1 C4 C5 -80.5(8) . . . . ?
C29 O5 C5 C6 -21.8(9) . . . . ?
C29 O5 C5 C4 158.7(5) . . . . ?
C3 C4 C5 O5 179.6(5) . . . . ?
O1 C4 C5 O5 0.9(8) . . . . ?
C3 C4 C5 C6 0.1(8) . . . . ?
O1 C4 C5 C6 -178.6(5) . . . . ?
O5 C5 C6 C7 -179.8(5) . . . . ?
C4 C5 C6 C7 -0.4(8) . . . . ?
C5 C6 C7 C2 1.0(8) . . . . ?
C5 C6 C7 C8 178.8(5) . . . . ?
C3 C2 C7 C6 -1.2(8) . . . . ?
C1 C2 C7 C6 178.2(5) . . . . ?
C3 C2 C7 C8 -179.3(5) . . . . ?
C1 C2 C7 C8 0.1(6) . . . . ?
C6 C7 C8 C22 2.9(8) . . . . ?
C2 C7 C8 C22 -179.3(5) . . . . ?
C6 C7 C8 C9 -122.1(6) . . . . ?
C2 C7 C8 C9 55.8(6) . . . . ?
C6 C7 C8 C20 127.2(6) . . . . ?
C2 C7 C8 C20 -55.0(6) . . . . ?
C22 C8 C9 C10 -3.2(8) . . . . ?
C7 C8 C9 C10 121.4(6) . . . . ?
C20 C8 C9 C10 -130.0(6) . . . . ?
C22 C8 C9 C14 179.7(5) . . . . ?
C7 C8 C9 C14 -55.6(6) . . . . ?
C20 C8 C9 C14 53.0(6) . . . . ?
C14 C9 C10 C11 1.7(9) . . . . ?
C8 C9 C10 C11 -175.2(5) . . . . ?
C9 C10 C11 C12 -3.6(9) . . . . ?
C9 C10 C11 O4 168.8(5) . . . 2_666 ?
C10 C11 C12 O8 -179.5(5) . . . 2_666 ?
O4 C11 C12 O8 7.9(8) 2_666 . . 2_666 ?
C10 C11 C12 C13 2.1(9) . . . . ?
O4 C11 C12 C13 -170.5(5) 2_666 . . . ?
O8 C12 C13 C14 -177.0(5) 2_666 . . . ?
C11 C12 C13 C14 1.3(9) . . . . ?
C12 C13 C14 C9 -3.1(8) . . . . ?
C12 C13 C14 C1 174.4(5) . . . . ?
C10 C9 C14 C13 1.7(8) . . . . ?
C8 C9 C14 C13 179.0(5) . . . . ?
C10 C9 C14 C1 -176.1(5) . . . . ?
C8 C9 C14 C1 1.2(6) . . . . ?
C21 C1 C14 C13 1.6(8) . . . . ?
C2 C1 C14 C13 -122.3(6) . . . . ?
C15 C1 C14 C13 128.8(5) . . . . ?
C21 C1 C14 C9 179.3(5) . . . . ?
C2 C1 C14 C9 55.3(6) . . . . ?
C15 C1 C14 C9 -53.6(5) . . . . ?
C21 C1 C15 C16 -1.2(6) . . . . ?
C2 C1 C15 C16 124.0(4) . . . . ?
C14 C1 C15 C16 -127.1(4) . . . . ?
C21 C1 C15 C20 179.9(4) . . . . ?
C2 C1 C15 C20 -54.9(4) . . . . ?
C14 C1 C15 C20 54.0(4) . . . . ?
C20 C15 C16 C17 0.0 . . . . ?
C1 C15 C16 C17 -178.9(4) . . . . ?
C15 C16 C17 C18 0.0 . . . . ?
C16 C17 C18 C19 0.0 . . . . ?
C17 C18 C19 C20 0.0 . . . . ?
C18 C19 C20 C15 0.0 . . . . ?
C18 C19 C20 C8 179.7(4) . . . . ?
C16 C15 C20 C19 0.0 . . . . ?
C1 C15 C20 C19 179.0(4) . . . . ?
C16 C15 C20 C8 -179.7(4) . . . . ?
C1 C15 C20 C8 -0.7(4) . . . . ?
C22 C8 C20 C19 -0.5(6) . . . . ?
C9 C8 C20 C19 126.7(4) . . . . ?
C7 C8 C20 C19 -124.9(4) . . . . ?
C22 C8 C20 C15 179.2(4) . . . . ?
C9 C8 C20 C15 -53.6(4) . . . . ?
C7 C8 C20 C15 54.7(5) . . . . ?
C4 O1 C23 C24 -177.0(7) . . . . ?
C25 O2 C24 C23 -162.7(10) . . . . ?
O1 C23 C24 O2 -55.8(13) . . . . ?
C24 O2 C25 C26 171.6(10) . . . . ?
O2 C25 C26 O3 49.1(16) . . . . ?
C27 O3 C26 C25 176.1(10) . . . . ?
C26 O3 C27 C28 167.0(9) . . . . ?
C11 O4 C28 C27 -162.1(9) 2_666 . . . ?
O3 C27 C28 O4 -25.7(15) . . . . ?
C5 O5 C29 C30 -158.0(5) . . . . ?
C31 O6 C30 C29 168.4(5) . . . . ?
O5 C29 C30 O6 -64.8(7) . . . . ?
C30 O6 C31 C32 179.6(5) . . . . ?
C33 O7 C32 C31 -170.6(5) . . . . ?
O6 C31 C32 O7 -72.3(7) . . . . ?
C32 O7 C33 C34 -94.4(7) . . . . ?
C12 O8 C34 C33 173.7(6) 2_666 . . . ?
O7 C33 C34 O8 67.8(8) . . . . ?
N1 C35 C36 C37 0.8(10) . . . . ?
C35 C36 C37 C38 -0.4(9) . . . . ?
C35 C36 C37 C42' -173.3(10) . . . . ?
C35 C36 C37 C42 179.4(10) . . . . ?
C36 C37 C38 C39 0.3(9) . . . . ?
C42' C37 C38 C39 173.7(10) . . . . ?
C42 C37 C38 C39 -179.5(9) . . . . ?
C37 C38 C39 N1 -0.6(10) . . . . ?
N1 C45 C46 O9 -59.6(8) . . . . ?
N2 C40 C41 C42 0.0 . . . . ?
C40 C41 C42 C43 0.0 . . . . ?
C40 C41 C42 C37 161.7(12) . . . . ?
C36 C37 C42 C43 -174.8(7) . . . . ?
C38 C37 C42 C43 5.0(12) . . . . ?
C42' C37 C42 C43 58(7) . . . . ?
C36 C37 C42 C41 23.2(13) . . . . ?
C38 C37 C42 C41 -157.0(7) . . . . ?
C42' C37 C42 C41 -104(7) . . . . ?
C41 C42 C43 C44 0.0 . . . . ?
C37 C42 C43 C44 -161.9(12) . . . . ?
C42 C43 C44 N2 0.0 . . . . ?
C43 C44 N2 C40 0.0 . . . . ?
C43 C44 N2 C47 179.95(9) . . . . ?
C41 C40 N2 C44 0.0 . . . . ?
C41 C40 N2 C47 -179.95(9) . . . . ?
C44 N2 C47 C48 101.0(13) . . . . ?
C40 N2 C47 C48 -79.0(13) . . . . ?
N2 C47 C48 O10 -66(2) . . . . ?
N2' C40' C41' C42' 0.0 . . . . ?
C40' C41' C42' C43' 0.0 . . . . ?
C40' C41' C42' C37 -172.1(12) . . . . ?
C36 C37 C42' C43' -168.7(7) . . . . ?
C38 C37 C42' C43' 18.9(12) . . . . ?
C42 C37 C42' C43' -112(7) . . . . ?
C36 C37 C42' C41' 3.5(15) . . . . ?
C38 C37 C42' C41' -168.9(7) . . . . ?
C42 C37 C42' C41' 60(7) . . . . ?
C41' C42' C43' C44' 0.0 . . . . ?
C37 C42' C43' C44' 172.2(12) . . . . ?
C42' C43' C44' N2' 0.0 . . . . ?
C43' C44' N2' C40' 0.0 . . . . ?
C43' C44' N2' C47' -179.93(9) . . . . ?
C41' C40' N2' C44' 0.0 . . . . ?
C41' C40' N2' C47' 179.92(9) . . . . ?
C44' N2' C47' C48' -87.6(12) . . . . ?
C40' N2' C47' C48' 92.5(12) . . . . ?
N2' C47' C48' O10' -66.5(19) . . . . ?
C36 C35 N1 C39 -1.1(10) . . . . ?
C36 C35 N1 C45 177.1(6) . . . . ?
C38 C39 N1 C35 1.0(10) . . . . ?
C38 C39 N1 C45 -177.1(6) . . . . ?
C46 C45 N1 C35 -89.0(8) . . . . ?
C46 C45 N1 C39 89.2(8) . . . . ?
